data_2207479
loop_
_publ_author_name
'Masciocchi, Norberto'
'Rigamonti, Carlo'
'Maspero, Angelo'

_publ_section_title
;
 Poly[di-\m~3~-hydroxymethanesulfinato-zinc(II)]
;
_journal_coeditor_code CI6658
_journal_issue 12
_journal_name_full 'Acta Crystallographica Section E'
_journal_page_first m2683
_journal_page_last m2685
_journal_paper_doi 10.1107/S1600536805038237
_journal_volume 61
_journal_year 2005
_chemical_formula_iupac '[Zn (C H3 O3 S)2]'
_chemical_formula_moiety 'C2 H6 O6 S2 Zn'
_chemical_formula_sum 'C2 H6 O6 S2 Zn'
_chemical_formula_weight 255.56
_chemical_name_common 'Zinc(II) Formaldehyde Sulfoxylate'
_chemical_name_systematic
;
Poly[di-\m~3~-hydroxymethanesulfinato-zinc(II)]
;
_space_group_IT_number 9
_symmetry_cell_setting monoclinic
_symmetry_space_group_name_Hall 'C -2yc'
_symmetry_space_group_name_H-M 'C 1 c 1'
_atom_sites_solution_hydrogens geom
_atom_sites_solution_primary direct
_atom_sites_solution_secondary difmap
_cell_angle_alpha 90.00
_cell_angle_beta 116.56(3)
_cell_angle_gamma 90.00
_cell_formula_units_Z 4
_cell_length_a 8.332(5)
_cell_length_b 10.797(10)
_cell_length_c 8.939(2)
_cell_measurement_reflns_used 25
_cell_measurement_temperature 295
_cell_measurement_theta_max 12
_cell_measurement_theta_min 9
_cell_volume 719.3(8)
_computing_cell_refinement '<i>CAD-4 Software</i>'
_computing_data_collection '<i>CAD-4 Software</i> (Enraf--Nonius, 1989)'
_computing_data_reduction 'local programs'
_computing_molecular_graphics 'ORTEP-3 in WinGX (Farrugia, 1999)'
_computing_publication_material SHELXL97
_computing_structure_refinement 'SHELXL97 (Sheldrick, 1997)'
_computing_structure_solution 'SHELXS86 (Sheldrick, 1986)'
_diffrn_ambient_temperature 295(2)
_diffrn_measured_fraction_theta_full 1.000
_diffrn_measured_fraction_theta_max 1.000
_diffrn_measurement_device_type 'Enraf-Nonius CAD-4'
_diffrn_measurement_method '\w scan'
_diffrn_radiation_monochromator graphite
_diffrn_radiation_type MoK\a
_diffrn_radiation_wavelength 0.71073
_diffrn_reflns_av_R_equivalents 0.0000
_diffrn_reflns_av_sigmaI/netI 0.0064
_diffrn_reflns_limit_h_max 8
_diffrn_reflns_limit_h_min -10
_diffrn_reflns_limit_k_max 12
_diffrn_reflns_limit_k_min 0
_diffrn_reflns_limit_l_max 10
_diffrn_reflns_limit_l_min 0
_diffrn_reflns_number 653
_diffrn_reflns_theta_full 25.27
_diffrn_reflns_theta_max 25.27
_diffrn_reflns_theta_min 3.32
_diffrn_standards_decay_% 5.0
_diffrn_standards_interval_time 10800
_diffrn_standards_number 3
_exptl_absorpt_coefficient_mu 3.974
_exptl_absorpt_correction_type none
_exptl_crystal_colour colourless
_exptl_crystal_density_diffrn 2.360
_exptl_crystal_density_method 'not measured'
_exptl_crystal_description Prism
_exptl_crystal_F_000 512
_exptl_crystal_size_max 0.120
_exptl_crystal_size_mid 0.100
_exptl_crystal_size_min 0.100
_refine_diff_density_max 0.673
_refine_diff_density_min -0.785
_refine_ls_abs_structure_details 'Flack (1983)'
_refine_ls_abs_structure_Flack 0.02(3)
_refine_ls_extinction_method none
_refine_ls_goodness_of_fit_ref 1.147
_refine_ls_hydrogen_treatment mixed
_refine_ls_matrix_type full
_refine_ls_number_parameters 108
_refine_ls_number_reflns 653
_refine_ls_number_restraints 4
_refine_ls_restrained_S_all 1.143
_refine_ls_R_factor_all 0.0285
_refine_ls_R_factor_gt 0.0283
_refine_ls_shift/su_max 0.013
_refine_ls_shift/su_mean 0.000
_refine_ls_structure_factor_coef Fsqd
_refine_ls_weighting_details 'calc w=1/[\s^2^(Fo^2^)+(0.0173P)^2^+8.9338P] where P=(Fo^2^+2Fc^2^)/3'
_refine_ls_weighting_scheme calc
_refine_ls_wR_factor_gt 0.0735
_refine_ls_wR_factor_ref 0.0738
_reflns_number_gt 652
_reflns_number_total 653
_reflns_threshold_expression 'I > 2\s(I)'
_cod_data_source_file ci6658.cif
_cod_data_source_block I
_cod_depositor_comments
;
The following automatic conversions were performed:
'_symmetry_cell_setting' value 'Monoclinic' changed to 'monoclinic'
according to '/home/saulius/struct/CIF-dictionaries/cif_core.dic'
dictionary named 'cif_core.dic' version 2.4.1 from 2010-06-29.

Automatic conversion script
Id: cif_fix_enum 1527 2010-12-29 10:47:43Z saulius 

The following automatic conversions were performed:

'_symmetry_cell_setting' value 'Monoclinic' changed to 'monoclinic'
according to /home/saulius/struct/CIF-dictionaries/cif_core.dic
dictionary named 'cif_core.dic' version 2.4.1 from 2010-06-29.

Automatic conversion script
Id: cif_fix_values 1715 2011-07-08 13:25:40Z adriana 
;
_cod_original_sg_symbol_H-M 'C c'
_cod_database_code 2207479
_cod_database_fobs_code 2207479

loop_
_symmetry_equiv_pos_as_xyz
'x, y, z'
'x, -y, z+1/2'
'x+1/2, y+1/2, z'
'x+1/2, -y+1/2, z+1/2'

loop_
_atom_site_label
_atom_site_fract_x
_atom_site_fract_y
_atom_site_fract_z
_atom_site_U_iso_or_equiv
_atom_site_adp_type
_atom_site_calc_flag
_atom_site_refinement_flags
_atom_site_occupancy
_atom_site_type_symbol
Zn 0.00150(9) 0.14440(7) 0.55754(9) 0.02306(17) Uani d . 1 Zn
S1 0.0926(2) 0.34050(17) 0.8285(2) 0.0264(4) Uani d . 1 S
S2 0.2006(2) 0.02396(17) 0.3735(2) 0.0259(4) Uani d . 1 S
O1 0.1286(7) 0.3027(5) 0.6808(6) 0.0276(12) Uani d . 1 O
O2 0.2496(6) 0.2991(5) 0.9910(6) 0.0284(12) Uani d . 1 O
O3 0.3197(6) 0.5296(5) 0.9125(6) 0.0323(14) Uani d D 1 O
C1 0.1364(9) 0.5070(8) 0.8371(11) 0.034(2) Uani d . 1 C
H1A 0.0827 0.5408 0.7246 0.040 Uiso calc R 1 H
H1B 0.0821 0.5479 0.8999 0.040 Uiso calc R 1 H
O4 0.2039(6) 0.0495(5) 0.5419(6) 0.0307(13) Uani d . 1 O
O5 0.0352(7) -0.0570(5) 0.2720(6) 0.0281(12) Uani d . 1 O
O6 -0.0117(6) 0.2178(5) 0.3204(6) 0.0302(13) Uani d D 1 O
C2 0.1220(11) 0.1736(7) 0.2768(10) 0.0343(18) Uani d . 1 C
H2A 0.2213 0.2316 0.3147 0.041 Uiso calc R 1 H
H2B 0.0727 0.1662 0.1562 0.041 Uiso calc R 1 H
H3 0.336(3) 0.518(9) 0.829(2) 0.07(4) Uiso d D 1 H
H6 -0.113(3) 0.207(7) 0.244(5) 0.04(3) Uiso d D 1 H

loop_
_atom_site_aniso_label
_atom_site_aniso_U_11
_atom_site_aniso_U_22
_atom_site_aniso_U_33
_atom_site_aniso_U_12
_atom_site_aniso_U_13
_atom_site_aniso_U_23
Zn 0.0225(3) 0.0221(3) 0.0231(3) 0.0007(4) 0.0089(2) 0.0005(4)
S1 0.0196(7) 0.0254(9) 0.0325(9) -0.0014(7) 0.0101(6) -0.0049(7)
S2 0.0218(7) 0.0280(9) 0.0272(8) -0.0009(7) 0.0105(6) -0.0051(7)
O1 0.029(2) 0.025(2) 0.026(2) -0.005(2) 0.0094(19) -0.008(2)
O2 0.028(2) 0.029(3) 0.026(2) -0.004(2) 0.0103(19) -0.001(2)
O3 0.029(3) 0.031(3) 0.036(3) -0.003(2) 0.013(2) -0.003(2)
C1 0.024(4) 0.022(3) 0.047(4) 0.005(3) 0.009(3) -0.001(3)
O4 0.026(2) 0.036(3) 0.028(2) 0.001(2) 0.010(2) -0.007(2)
O5 0.027(2) 0.031(3) 0.025(2) -0.008(2) 0.0104(19) -0.006(2)
O6 0.028(2) 0.025(3) 0.037(3) 0.000(2) 0.015(2) 0.004(2)
C2 0.039(4) 0.028(4) 0.043(4) -0.003(3) 0.025(3) -0.001(3)

loop_
_atom_type_symbol
_atom_type_description
_atom_type_scat_dispersion_real
_atom_type_scat_dispersion_imag
_atom_type_scat_source
C C 0.0033 0.0016 'International Tables Vol C Tables 4.2.6.8 and 6.1.1.4'
H H 0.0000 0.0000 'International Tables Vol C Tables 4.2.6.8 and 6.1.1.4'
O O 0.0106 0.0060 'International Tables Vol C Tables 4.2.6.8 and 6.1.1.4'
S S 0.1246 0.1234 'International Tables Vol C Tables 4.2.6.8 and 6.1.1.4'
Zn Zn 0.2839 1.4301 'International Tables Vol C Tables 4.2.6.8 and 6.1.1.4'

loop_
_geom_angle_atom_site_label_1
_geom_angle_atom_site_label_2
_geom_angle_atom_site_label_3
_geom_angle_site_symmetry_1
_geom_angle_site_symmetry_3
_geom_angle
_geom_angle_publ_flag
O2 Zn O4 4_454 . 157.7(2) yes
O2 Zn O5 4_454 2 96.0(2) yes
O4 Zn O5 . 2 93.5(2) yes
O2 Zn O1 4_454 . 97.3(2) yes
O4 Zn O1 . . 102.3(2) yes
O5 Zn O1 2 . 93.4(2) yes
O2 Zn O6 4_454 . 90.6(2) yes
O4 Zn O6 . . 78.6(2) yes
O5 Zn O6 2 . 171.8(2) yes
O1 Zn O6 . . 90.5(2) yes
O2 Zn O3 4_454 4_454 75.7(2) yes
O4 Zn O3 . 4_454 84.9(2) yes
O5 Zn O3 2 4_454 86.2(2) yes
O1 Zn O3 . 4_454 172.9(2) yes
O6 Zn O3 . 4_454 90.79(19) yes
O2 S1 O1 . . 109.1(3) yes
O2 S1 C1 . . 100.3(3) ?
O1 S1 C1 . . 100.6(4) ?
O4 S2 O5 . . 107.6(3) yes
O4 S2 C2 . . 98.9(4) ?
O5 S2 C2 . . 100.8(3) ?
S1 O1 Zn . . 115.5(3) ?
S1 O2 Zn . 4 122.2(3) ?
C1 O3 Zn . 4 114.6(5) ?
C1 O3 H3 . . 97(2) ?
Zn O3 H3 4 . 93(5) ?
O3 C1 S1 . . 110.4(5) ?
O3 C1 H1A . . 109.6 ?
S1 C1 H1A . . 109.6 ?
O3 C1 H1B . . 109.6 ?
S1 C1 H1B . . 109.6 ?
H1A C1 H1B . . 108.1 ?
S2 O4 Zn . . 120.8(3) ?
S2 O5 Zn . 2_554 121.9(3) ?
C2 O6 Zn . . 115.7(4) ?
C2 O6 H6 . . 111(4) ?
Zn O6 H6 . . 110(5) ?
O6 C2 S2 . . 109.2(5) ?
O6 C2 H2A . . 109.8 ?
S2 C2 H2A . . 109.8 ?
O6 C2 H2B . . 109.8 ?
S2 C2 H2B . . 109.8 ?
H2A C2 H2B . . 108.3 ?

loop_
_geom_bond_atom_site_label_1
_geom_bond_atom_site_label_2
_geom_bond_site_symmetry_2
_geom_bond_distance
_geom_bond_publ_flag
Zn O2 4_454 2.004(5) yes
Zn O4 . 2.031(5) yes
Zn O5 2 2.040(5) yes
Zn O1 . 2.053(5) yes
Zn O6 . 2.219(5) yes
Zn O3 4_454 2.398(6) yes
S1 O2 . 1.524(5) yes
S1 O1 . 1.535(6) yes
S1 C1 . 1.829(9) ?
S2 O4 . 1.518(5) yes
S2 O5 . 1.539(5) yes
S2 C2 . 1.812(8) ?
O2 Zn 4 2.004(5) ?
O3 C1 . 1.388(9) ?
O3 Zn 4 2.398(6) ?
O3 H3 . 0.821(11) ?
C1 H1A . 0.9700 ?
C1 H1B . 0.9700 ?
O5 Zn 2_554 2.040(5) ?
O6 C2 . 1.418(10) ?
O6 H6 . 0.820(10) ?
C2 H2A . 0.9700 ?
C2 H2B . 0.9700 ?
